data_2001325
loop_
_publ_author_name
'Pohl, E.'
'Herbst-Irmer, R.'
'Noltemeyer, M.'
'Schneider, C.'
'Tietze, L. F.'

_publ_section_title
;Structures of <i>endo</i>- and
 <i>exo</i>-3-acetoxy-2,4-diethoxy-6-(2-oxo-1,3-oxazolidin-3-ylcarbonyl)-3,4-dihydro-2<i>H</i>-pyran
;
_journal_issue 10
_journal_name_full 'Acta Crystallographica Section C'
_journal_page_first 1850
_journal_page_last 1852
_journal_paper_doi 10.1107/S0108270193004202
_journal_volume 49
_journal_year 1993
_chemical_formula_moiety 'C15 H21 N O3 . 1/2 C2 H5 O'
_chemical_formula_sum 'C16 H23.5 N O3.5'
_chemical_formula_weight 380.39
_chemical_melting_point 58
_chemical_name_systematic
;
endo 3-Acetoxy-2,4-diethoxy-6-(carbonyloxazolidin-2'-on)-3,4-dihydropyrane
;
_space_group_IT_number 14
_symmetry_cell_setting monoclinic
_symmetry_space_group_name_Hall '-P 2yn'
_symmetry_space_group_name_H-M 'P 1 21/n 1'
_audit_creation_method SHELXL
_cell_angle_alpha 90.00
_cell_angle_beta 102.85(2)
_cell_angle_gamma 90.00
_cell_formula_units_Z 4
_cell_length_a 8.078(2)
_cell_length_b 19.274(5)
_cell_length_c 12.686(3)
_cell_measurement_reflns_used 54
_cell_measurement_temperature 153(2)
_cell_measurement_theta_max 12.5
_cell_measurement_theta_min 10
_cell_volume 1925.7(8)
_computing_cell_refinement Stoe-DIF4
_computing_data_collection Stoe-DIF4
_computing_data_reduction Stoe-REDU4
_computing_molecular_graphics 'SHELXTL-Plus (Sheldrick, 1990b)'
_computing_publication_material 'SHELXL-92 (Sheldrick, 1992)'
_computing_structure_refinement 'SHELXL-92 (Sheldrick, 1992)'
_computing_structure_solution 'SHELXS-90 (Sheldrick, 1990a)'
_diffrn_ambient_temperature 153(2)
_diffrn_measurement_device 'Stoe-Siemens AED four-circle'
_diffrn_measurement_method 'Profile data from 2\q/\w'
_diffrn_radiation_monochromator graphite
_diffrn_radiation_source 'fine-focus sealed tube'
_diffrn_radiation_type MoK\a
_diffrn_radiation_wavelength 0.71073
_diffrn_reflns_av_R_equivalents 0.0315
_diffrn_reflns_av_sigmaI/netI 0.0241
_diffrn_reflns_limit_h_max 9
_diffrn_reflns_limit_h_min -9
_diffrn_reflns_limit_k_max 22
_diffrn_reflns_limit_k_min -12
_diffrn_reflns_limit_l_max 15
_diffrn_reflns_limit_l_min -15
_diffrn_reflns_number 4761
_diffrn_reflns_theta_max 25.00
_diffrn_reflns_theta_min 4.09
_diffrn_standards_decay_% 0
_diffrn_standards_interval_time 90
_diffrn_standards_number 3
_exptl_absorpt_coefficient_mu 0.105
_exptl_absorpt_correction_type none
_exptl_crystal_colour Colourless
_exptl_crystal_density_diffrn 1.312
_exptl_crystal_description Blocks
_exptl_crystal_F_000 812
_exptl_crystal_size_max 0.4
_exptl_crystal_size_mid 0.4
_exptl_crystal_size_min 0.3
_refine_diff_density_max .331
_refine_diff_density_min -.304
_refine_ls_extinction_method none
_refine_ls_goodness_of_fit_all 1.062
_refine_ls_goodness_of_fit_obs 1.060
_refine_ls_matrix_type full
_refine_ls_number_parameters 289
_refine_ls_number_reflns 3372
_refine_ls_number_restraints 89
_refine_ls_restrained_S_all 1.069
_refine_ls_restrained_S_obs 1.066
_refine_ls_R_factor_all 0.0595
_refine_ls_R_factor_obs 0.0482
_refine_ls_shift/esd_max -0.001
_refine_ls_shift/esd_mean 0.000
_refine_ls_structure_factor_coef Fsqd
_refine_ls_weighting_scheme
; calc w = 1/[s^2^(F~o~^2^)+(0.0627P)^2^+1.1712P]
where P = (F~o~^2^+2F~c~^2^)/3
;
_refine_ls_wR_factor_all 0.1326
_refine_ls_wR_factor_obs 0.1195
_reflns_number_observed 2805
_reflns_number_total 3373
_reflns_observed_criterion I>2\s(I)
_cod_data_source_file na1040.cif
_cod_data_source_block 3
_cod_depositor_comments
;
The following automatic conversions were performed:
'_symmetry_cell_setting' value 'Monoclinic' changed to 'monoclinic'
according to '/home/saulius/struct/CIF-dictionaries/cif_core.dic'
dictionary named 'cif_core.dic' version 2.4.1 from 2010-06-29.

Automatic conversion script
Id: cif_fix_enum 1527 2010-12-29 10:47:43Z saulius 

The following automatic conversions were performed:

'_symmetry_cell_setting' value 'Monoclinic' changed to 'monoclinic'
according to /home/saulius/struct/CIF-dictionaries/cif_core.dic
dictionary named 'cif_core.dic' version 2.4.1 from 2010-06-29.

Automatic conversion script
Id: cif_fix_values 1715 2011-07-08 13:25:40Z adriana 
;
_cod_original_sg_symbol_H-M 'P 21/n'
_cod_database_code 2001325

loop_
_symmetry_equiv_pos_as_xyz
'x, y, z'
'-x+1/2, y+1/2, -z+1/2'
'-x, -y, -z'
'x-1/2, -y-1/2, z-1/2'

loop_
_atom_site_aniso_label
_atom_site_aniso_U_11
_atom_site_aniso_U_22
_atom_site_aniso_U_33
_atom_site_aniso_U_12
_atom_site_aniso_U_13
_atom_site_aniso_U_23
O1 0.0284(7) 0.0390(8) 0.0241(7) 0.0041(6) 0.0074(5) 0.0038(6)
C2 0.0281(10) 0.0382(11) 0.0302(11) 0.0045(8) 0.0088(8) -0.0008(9)
O21 0.033(2) 0.0605(14) 0.0332(12) -0.0012(14) 0.0146(13) -0.0047(13)
C22 0.052(2) 0.054(2) 0.0322(14) 0.0064(14) 0.0183(13) -0.0060(13)
C23 0.077(2) 0.046(2) 0.095(3) -0.003(2) 0.045(2) -0.016(2)
O21' 0.046(11) 0.070(8) 0.040(7) 0.030(9) 0.015(9) 0.003(9)
C22' 0.068(9) 0.065(8) 0.049(7) 0.002(9) 0.027(7) 0.007(8)
C23' 0.151(18) 0.062(13) 0.041(7) -0.018(13) -0.011(12) -0.013(10)
C3 0.0273(10) 0.0333(11) 0.0292(10) 0.0040(8) 0.0040(8) -0.0005(8)
O31 0.0276(7) 0.0380(8) 0.0360(8) -0.0012(6) 0.0037(6) -0.0012(6)
C32 0.0274(10) 0.0570(14) 0.0283(10) -0.0051(10) 0.0088(8) -0.0035(10)
C34 0.0375(13) 0.064(2) 0.0475(14) -0.0132(11) 0.0157(11) -0.0201(12)
O33 0.0307(8) 0.0659(11) 0.0523(10) 0.0026(8) 0.0002(7) 0.0040(9)
C4 0.0312(10) 0.0292(10) 0.0215(9) 0.0014(8) 0.0011(8) -0.0018(8)
O41 0.0369(8) 0.0387(8) 0.0218(7) 0.0095(6) -0.0024(6) -0.0026(6)
C42 0.0365(11) 0.0441(12) 0.0271(10) 0.0094(9) 0.0003(9) 0.0053(9)
C43 0.053(2) 0.080(2) 0.0324(13) 0.0212(14) -0.0096(11) -0.0044(12)
C5 0.0274(10) 0.0297(10) 0.0229(9) -0.0015(8) 0.0040(7) -0.0022(8)
C6 0.0246(9) 0.0281(10) 0.0239(9) -0.0007(7) 0.0046(7) -0.0022(7)
C7 0.0263(10) 0.0276(10) 0.0252(9) -0.0011(8) 0.0036(8) 0.0015(8)
O7 0.0362(8) 0.0413(8) 0.0316(8) 0.0082(7) 0.0044(6) -0.0058(6)
O11 0.0481(9) 0.0393(8) 0.0244(7) 0.0015(7) -0.0042(6) -0.0015(6)
C12 0.0317(10) 0.0318(11) 0.0245(10) -0.0029(9) 0.0020(8) 0.0000(8)
O12 0.0477(9) 0.0308(8) 0.0331(8) 0.0068(7) 0.0009(7) -0.0022(6)
N13 0.0269(8) 0.0285(8) 0.0241(8) 0.0027(7) 0.0004(6) 0.0015(6)
C14 0.0313(10) 0.0323(11) 0.0315(11) 0.0030(8) -0.0027(8) 0.0047(8)
C15 0.0424(12) 0.0393(12) 0.0297(11) 0.0021(10) -0.0047(9) 0.0069(9)
C90 0.064(5) 0.100(3) 0.043(5) -0.004(4) 0.000(5) 0.011(4)
C91 0.060(3) 0.102(3) 0.036(3) -0.028(3) 0.011(2) -0.003(3)
O92 0.055(2) 0.099(2) 0.0399(14) -0.016(2) -0.0029(12) 0.0189(15)
C93 0.050(3) 0.105(3) 0.051(3) -0.016(3) 0.002(3) 0.030(3)
C94 0.072(6) 0.097(3) 0.072(7) -0.015(5) -0.012(7) 0.030(5)

loop_
_atom_site_label
_atom_site_fract_x
_atom_site_fract_y
_atom_site_fract_z
_atom_site_U_iso_or_equiv
_atom_site_thermal_displace_type
_atom_site_calc_flag
_atom_site_refinement_flags
_atom_site_occupancy
_atom_site_disorder_group
_atom_site_type_symbol
O1 0.9406(2) 0.34536(7) 1.00695(10) 0.0303(3) Uani d D 1 . O
C2 0.8100(3) 0.39748(11) 0.9794(2) 0.0318(5) Uani d D 1 . C
H2 0.8624(3) 0.44465(11) 0.9913(2) 0.038 Uiso calc PR 0.871(6) 1 H
H2' 0.8673(3) 0.44378(11) 0.9873(2) 0.038 Uiso calc PR 0.129(6) 2 H
O21 0.7012(3) 0.38760(14) 1.0492(2) 0.0411(7) Uani d PDU 0.871(6) 1 O
C22 0.7590(4) 0.4216(2) 1.1516(2) 0.0445(8) Uani d PDU 0.871(6) 1 C
H22A 0.8841(4) 0.4265(2) 1.1677(2) 0.053 Uiso calc PR 0.871(6) 1 H
H22B 0.7280(4) 0.3936(2) 1.2098(2) 0.053 Uiso calc PR 0.871(6) 1 H
C23 0.6783(5) 0.4912(2) 1.1469(3) 0.0690(11) Uani d PDU 0.871(6) 1 C
H23A 0.7169(5) 0.5148(2) 1.2164(3) 0.103 Uiso calc PR 0.871(6) 1 H
H23B 0.5546(5) 0.4860(2) 1.1315(3) 0.103 Uiso calc PR 0.871(6) 1 H
H23C 0.7102(5) 0.5188(2) 1.0895(3) 0.103 Uiso calc PR 0.871(6) 1 H
O21' 0.7093(15) 0.3947(8) 1.0523(7) 0.051(5) Uani d PDU 0.129(6) 2 O
C22' 0.702(3) 0.4560(9) 1.1152(12) 0.059(4) Uani d PDU 0.129(6) 2 C
H22C 0.583(3) 0.4656(9) 1.1181(12) 0.070 Uiso calc PR 0.129(6) 2 H
H22D 0.745(3) 0.4962(9) 1.0805(12) 0.070 Uiso calc PR 0.129(6) 2 H
C23' 0.805(4) 0.4470(12) 1.2259(13) 0.090(8) Uani d PDU 0.129(6) 2 C
H23D 0.799(4) 0.4893(12) 1.2678(13) 0.135 Uiso calc PR 0.129(6) 2 H
H23E 0.924(4) 0.4382(12) 1.2229(13) 0.135 Uiso calc PR 0.129(6) 2 H
H23F 0.762(4) 0.4077(12) 1.2604(13) 0.135 Uiso calc PR 0.129(6) 2 H
C3 0.7162(2) 0.39032(10) 0.8630(2) 0.0303(4) Uani d D 1 . C
H3 0.6194(2) 0.42381(10) 0.8461(2) 0.036 Uiso calc R 1 . H
O31 0.6554(2) 0.32019(7) 0.84541(11) 0.0344(3) Uani d . 1 . O
C32 0.4992(3) 0.31165(13) 0.7804(2) 0.0372(5) Uani d . 1 . C
C34 0.4659(3) 0.23742(14) 0.7515(2) 0.0487(6) Uani d . 1 . C
H34A 0.5222(19) 0.20816(14) 0.8121(6) 0.073 Uiso calc R 1 . H
H34B 0.510(2) 0.2264(3) 0.6875(9) 0.073 Uiso calc R 1 . H
H34C 0.3434(3) 0.2288(2) 0.7358(14) 0.073 Uiso calc R 1 . H
O33 0.4028(2) 0.35847(10) 0.75038(14) 0.0510(4) Uani d . 1 . O
C4 0.8421(2) 0.40407(10) 0.79030(15) 0.0281(4) Uani d . 1 . C
H4 0.8643(2) 0.45505(10) 0.78877(15) 0.034 Uiso calc R 1 . H
O41 0.7759(2) 0.38052(7) 0.68314(11) 0.0338(4) Uani d . 1 . O
C42 0.6652(3) 0.42971(12) 0.6176(2) 0.0370(5) Uani d . 1 . C
H42A 0.7300(3) 0.47133(12) 0.6049(2) 0.044 Uiso calc R 1 . H
H42B 0.5747(3) 0.44431(12) 0.6542(2) 0.044 Uiso calc R 1 . H
C43 0.5890(4) 0.3948(2) 0.5123(2) 0.0584(7) Uani d . 1 . C
H43A 0.520(2) 0.4284(3) 0.4632(6) 0.088 Uiso calc R 1 . H
H43B 0.517(2) 0.3563(7) 0.5251(3) 0.088 Uiso calc R 1 . H
H43C 0.6799(4) 0.3771(9) 0.4798(8) 0.088 Uiso calc R 1 . H
C5 1.0061(2) 0.36710(10) 0.83475(15) 0.0269(4) Uani d . 1 . C
H5 1.0846(2) 0.36098(10) 0.78983(15) 0.032 Uiso calc R 1 . H
C6 1.0446(2) 0.34264(10) 0.93525(15) 0.0257(4) Uani d . 1 . C
C7 1.2076(2) 0.30632(10) 0.98089(15) 0.0267(4) Uani d . 1 . C
O7 1.2660(2) 0.26211(8) 0.93145(11) 0.0369(4) Uani d . 1 . O
O11 1.3742(2) 0.37832(8) 1.24123(11) 0.0392(4) Uani d . 1 . O
C12 1.2770(3) 0.38364(10) 1.1410(2) 0.0300(4) Uani d . 1 . C
O12 1.2003(2) 0.43516(7) 1.10708(12) 0.0385(4) Uani d . 1 . O
N13 1.2868(2) 0.32166(8) 1.08671(12) 0.0273(4) Uani d . 1 . N
C14 1.4262(3) 0.27884(11) 1.1467(2) 0.0332(5) Uani d . 1 . C
H14A 1.5320(3) 0.28585(11) 1.1210(2) 0.040 Uiso calc R 1 . H
H14B 1.3965(3) 0.22893(11) 1.1429(2) 0.040 Uiso calc R 1 . H
C15 1.4403(3) 0.30788(11) 1.2594(2) 0.0391(5) Uani d . 1 . C
H15A 1.3718(3) 0.28020(11) 1.2998(2) 0.047 Uiso calc R 1 . H
H15B 1.5599(3) 0.30824(11) 1.3003(2) 0.047 Uiso calc R 1 . H
C90 1.114(2) 0.3871(6) 0.5247(7) 0.071(2) Uani d PDU 0.50 -1 C
H90A 1.117(2) 0.3426(6) 0.4880(7) 0.107 Uiso calc PR 0.50 -1 H
H90B 1.066(2) 0.3804(6) 0.5886(7) 0.107 Uiso calc PR 0.50 -1 H
H90C 1.229(2) 0.4057(6) 0.5469(7) 0.107 Uiso calc PR 0.50 -1 H
C91 1.0028(8) 0.4382(3) 0.4474(4) 0.0662(12) Uani d PDU 0.50 -1 C
H91A 1.0496(8) 0.4451(3) 0.3824(4) 0.079 Uiso calc PR 0.50 -1 H
H91B 0.8861(8) 0.4197(3) 0.4242(4) 0.079 Uiso calc PR 0.50 -1 H
O92 1.0000 0.5000 0.5000 0.0667(7) Uani d SDU 1 -1 O
C93 0.8889(7) 0.5511(4) 0.4435(5) 0.0701(13) Uani d PDU 0.50 -1 C
H93A 0.7713(7) 0.5330(4) 0.4258(5) 0.084 Uiso calc PR 0.50 -1 H
H93B 0.9219(7) 0.5628(4) 0.3751(5) 0.084 Uiso calc PR 0.50 -1 H
C94 0.898(2) 0.6151(5) 0.5128(8) 0.085(3) Uani d PDU 0.50 -1 C
H94A 0.821(2) 0.6505(5) 0.4738(8) 0.127 Uiso calc PR 0.50 -1 H
H94B 1.014(2) 0.6330(5) 0.5296(8) 0.127 Uiso calc PR 0.50 -1 H
H94C 0.864(2) 0.6033(5) 0.5802(8) 0.127 Uiso calc PR 0.50 -1 H

loop_
_atom_type_symbol
_atom_type_description
_atom_type_scat_dispersion_real
_atom_type_scat_dispersion_imag
_atom_type_scat_source
C C .0033 .0016 'International Tables Vol. C Tables 4.2.6.8 and 6.1.1.4'
H H .0000 .0000 'International Tables Vol. C Tables 4.2.6.8 and 6.1.1.4'
N N .0061 .0033 'International Tables Vol. C Tables 4.2.6.8 and 6.1.1.4'
O O .0106 .0060 'International Tables Vol. C Tables 4.2.6.8 and 6.1.1.4'

loop_
_geom_angle_atom_site_label_1
_geom_angle_atom_site_label_2
_geom_angle_atom_site_label_3
_geom_angle_site_symmetry_1
_geom_angle_site_symmetry_3
_geom_angle
_geom_angle_publ_flag
C6 O1 C2 . . 112.92(14) y
O21' C2 O1 . . 108.9(6) ?
O21 C2 O1 . . 106.4(2) ?
O21' C2 C3 . . 114.5(5) ?
O21 C2 C3 . . 111.0(2) ?
O1 C2 C3 . . 110.8(2) y
C2 O21 C22 . . 112.9(2) ?
O21 C22 C23 . . 108.9(3) ?
C2 O21' C22' . . 116.8(11) ?
O21' C22' C23' . . 110.4(10) ?
O31 C3 C2 . . 108.5(2) ?
O31 C3 C4 . . 108.5(2) ?
C2 C3 C4 . . 108.4(2) y
C32 O31 C3 . . 116.6(2) ?
O33 C32 O31 . . 123.6(2) ?
O33 C32 C34 . . 125.3(2) ?
O31 C32 C34 . . 111.1(2) ?
O41 C4 C5 . . 108.72(15) ?
O41 C4 C3 . . 111.1(2) ?
C5 C4 C3 . . 109.8(2) y
C4 O41 C42 . . 113.38(15) ?
O41 C42 C43 . . 107.4(2) ?
C6 C5 C4 . . 121.9(2) y
C5 C6 O1 . . 125.1(2) y
C5 C6 C7 . . 122.5(2) y
O1 C6 C7 . . 112.3(2) y
O7 C7 N13 . . 120.2(2) y
O7 C7 C6 . . 122.7(2) y
N13 C7 C6 . . 117.0(2) y
C12 O11 C15 . . 109.7(2) y
O12 C12 O11 . . 123.4(2) y
O12 C12 N13 . . 128.0(2) y
O11 C12 N13 . . 108.6(2) y
C7 N13 C12 . . 126.8(2) y
C7 N13 C14 . . 121.3(2) y
C12 N13 C14 . . 110.4(2) y
N13 C14 C15 . . 99.8(2) y
O11 C15 C14 . . 104.3(2) y
O92 C91 C90 . . 108.6(5) ?
C91 O92 C93 . . 115.9(4) ?
O92 C93 C94 . . 109.4(5) ?

loop_
_geom_bond_atom_site_label_1
_geom_bond_atom_site_label_2
_geom_bond_site_symmetry_2
_geom_bond_distance
_geom_bond_publ_flag
O1 C6 . 1.370(2) y
O1 C2 . 1.442(2) y
C2 O21' . 1.361(8) ?
C2 O21 . 1.392(3) ?
C2 C3 . 1.509(3) y
O21 C22 . 1.438(3) ?
C22 C23 . 1.488(4) ?
O21' C22' . 1.434(10) ?
C22' C23' . 1.475(10) ?
C3 O31 . 1.439(2) ?
C3 C4 . 1.540(3) y
O31 C32 . 1.355(3) ?
C32 O33 . 1.198(3) ?
C32 C34 . 1.487(3) ?
C4 O41 . 1.420(2) ?
C4 C5 . 1.500(3) y
O41 C42 . 1.435(2) ?
C42 C43 . 1.500(3) ?
C5 C6 . 1.330(3) y
C6 C7 . 1.490(3) y
C7 O7 . 1.214(2) y
C7 N13 . 1.384(2) y
O11 C12 . 1.341(2) y
O11 C15 . 1.458(3) y
C12 O12 . 1.199(2) y
C12 N13 . 1.390(3) y
N13 C14 . 1.465(2) y
C14 C15 . 1.515(3) y
C90 C91 . 1.531(8) ?
C91 O92 . 1.367(6) ?
O92 C93 . 1.415(6) ?
C93 C94 . 1.507(9) ?
